data_7027863
loop_
_publ_author_name
'Chaboussant, Gr&#xFFFD;gory'
'Basler, Reto'
'G&#xFFFD;del, Hans-Ulrich'
'Ochsenbein, Stefan'
'Parkin, Andrew'
'Parsons, Simon'
'Rajaraman, Gopalan'
'Sieber, Andreas'
'Smith, Andrew A.'
'Timco, Grigore A.'
'Winpenny, Richard E. P.'

_publ_section_title
;
 Nickel pivalate complexes: structural variations and magnetic
 susceptibility and inelastic neutron scattering studies
;
_journal_issue 17
_journal_name_full 'Dalton Transactions'
_journal_page_first 2758
_journal_page_last 2766
_journal_paper_doi 10.1039/b406112h
_journal_year 2004
_chemical_formula_moiety '[Ni2O(Piv)2(PivH)6]'
_chemical_formula_sum 'C40 H78 Ni2 O17'
_chemical_formula_weight 948.44
_chemical_name_systematic
;
?
;
_space_group_IT_number 61
_symmetry_cell_setting orthorhombic
_symmetry_space_group_name_Hall '-P 2ac 2ab'
_symmetry_space_group_name_H-M 'P b c a'
_atom_sites_solution_hydrogens geom
_atom_sites_solution_primary Patterson
_atom_sites_solution_secondary difmap
_audit_creation_method SHELXL-97
_cell_angle_alpha 90.00
_cell_angle_beta 90.00
_cell_angle_gamma 90.00
_cell_formula_units_Z 8
_cell_length_a 12.024(3)
_cell_length_b 19.102(5)
_cell_length_c 47.828(12)
_cell_measurement_reflns_used 962
_cell_measurement_temperature 150(2)
_cell_measurement_theta_max 25
_cell_measurement_theta_min 2.5
_cell_volume 10985(5)
_computing_cell_refinement SAINT
_computing_data_collection SMART
_computing_data_reduction 'SAINT & SADABS'
_computing_structure_refinement 'SHELXL-97 (Sheldrick, 1997)'
_computing_structure_solution DIRDIF
_diffrn_ambient_temperature 150(2)
_diffrn_measured_fraction_theta_full 0.997
_diffrn_measured_fraction_theta_max 0.997
_diffrn_measurement_device_type 'Bruker APEX CCD'
_diffrn_measurement_method Omega
_diffrn_radiation_monochromator graphite
_diffrn_radiation_source 'fine-focus sealed tube'
_diffrn_radiation_type MoK\a
_diffrn_radiation_wavelength 0.71073
_diffrn_reflns_av_R_equivalents 0.0431
_diffrn_reflns_av_sigmaI/netI 0.0321
_diffrn_reflns_limit_h_max 15
_diffrn_reflns_limit_h_min -13
_diffrn_reflns_limit_k_max 15
_diffrn_reflns_limit_k_min -23
_diffrn_reflns_limit_l_max 59
_diffrn_reflns_limit_l_min -56
_diffrn_reflns_number 60515
_diffrn_reflns_theta_full 26.39
_diffrn_reflns_theta_max 26.39
_diffrn_reflns_theta_min 1.70
_exptl_absorpt_coefficient_mu 0.743
_exptl_absorpt_correction_T_max 0.928
_exptl_absorpt_correction_T_min 0.779
_exptl_absorpt_correction_type multi-scan
_exptl_absorpt_process_details Sadabs
_exptl_crystal_colour Green
_exptl_crystal_density_diffrn 1.147
_exptl_crystal_density_method 'not measured'
_exptl_crystal_description block
_exptl_crystal_F_000 4080
_exptl_crystal_size_max 0.35
_exptl_crystal_size_mid 0.20
_exptl_crystal_size_min 0.20
_refine_diff_density_max 1.016
_refine_diff_density_min -0.509
_refine_diff_density_rms 0.072
_refine_ls_extinction_method none
_refine_ls_goodness_of_fit_ref 1.036
_refine_ls_hydrogen_treatment riding
_refine_ls_matrix_type full
_refine_ls_number_parameters 540
_refine_ls_number_reflns 11210
_refine_ls_number_restraints 676
_refine_ls_restrained_S_all 1.129
_refine_ls_R_factor_all 0.0829
_refine_ls_R_factor_gt 0.0613
_refine_ls_shift/su_max 0.010
_refine_ls_shift/su_mean 0.000
_refine_ls_structure_factor_coef Fsqd
_refine_ls_weighting_details 'calc w=1/[\s^2^(Fo^2^)+(0.0984P)^2^+8.7468P] where P=(Fo^2^+2Fc^2^)/3'
_refine_ls_weighting_scheme calc
_refine_ls_wR_factor_gt 0.1710
_refine_ls_wR_factor_ref 0.1818
_reflns_number_gt 8076
_reflns_number_total 11210
_reflns_threshold_expression >2sigma(I)
_cod_data_source_file b406112hsup1.cif
_cod_data_source_block p7a1gt
_cod_depositor_comments
;
The following automatic conversions were performed:

'_symmetry_cell_setting' value 'Orthorhombic' changed to
'orthorhombic' according to
/home/saulius/struct/CIF-dictionaries/cif_core.dic dictionary named
'cif_core.dic' version 2.4.2 from
2011-04-26.

'_exptl_absorpt_correction_type' value 'Multiscan'
changed to 'multi-scan' according to
/home/saulius/struct/CIF-dictionaries/cif_core.dic dictionary named
'cif_core.dic' version 2.4.2 from 2011-04-26.

Automatic conversion script
Id: cif_fix_values 1891 2012-01-12 08:04:46Z andrius 

The following automatic conversions were performed:

'_atom_sites_solution_hydrogens' value 'geometric' was changed to
'geom'.

Automatic conversion script
Id: cif_fix_values 6452 2018-10-05 10:23:21Z andrius 
;
_cod_original_cell_volume 10986(5)
_cod_original_sg_symbol_H-M Pbca
_cod_database_code 7027863

loop_
_symmetry_equiv_pos_as_xyz
'x, y, z'
'-x+1/2, y+1/2, z'
'x, -y+1/2, z+1/2'
'-x+1/2, -y, z+1/2'
'-x, -y, -z'
'x-1/2, -y-1/2, -z'
'-x, y-1/2, -z-1/2'
'x-1/2, y, -z-1/2'

loop_
_atom_site_label
_atom_site_type_symbol
_atom_site_fract_x
_atom_site_fract_y
_atom_site_fract_z
_atom_site_U_iso_or_equiv
_atom_site_adp_type
_atom_site_occupancy
_atom_site_symmetry_multiplicity
_atom_site_calc_flag
_atom_site_refinement_flags
_atom_site_disorder_assembly
_atom_site_disorder_group
Ni1 Ni 0.16749(4) 0.10998(2) 0.159297(9) 0.03783(15) Uani 1 1 d . . .
Ni2 Ni 0.08060(4) 0.11196(3) 0.092509(9) 0.04199(16) Uani 1 1 d . . .
O12 O 0.1368(2) 0.05139(12) 0.12467(5) 0.0376(5) Uani 1 1 d . . .
O1A O 0.2723(2) 0.17398(13) 0.13796(5) 0.0471(6) Uani 1 1 d . . .
C1A C 0.2465(4) 0.2126(2) 0.11719(8) 0.0460(9) Uani 1 1 d . . .
O2A O 0.1743(2) 0.19770(15) 0.09980(6) 0.0512(7) Uani 1 1 d . . .
C2A C 0.3035(5) 0.2839(3) 0.11551(11) 0.0758(15) Uani 1 1 d D . .
C3A C 0.2246(9) 0.3339(3) 0.1314(2) 0.188(5) Uani 1 1 d D . .
H3A1 H 0.1519 0.3345 0.1221 0.283 Uiso 1 1 calc R . .
H3A2 H 0.2560 0.3812 0.1314 0.283 Uiso 1 1 calc R . .
H3A3 H 0.2157 0.3176 0.1507 0.283 Uiso 1 1 calc R . .
C4A C 0.4136(6) 0.2842(4) 0.12955(16) 0.138(4) Uani 1 1 d D . .
H4A1 H 0.4468 0.3309 0.1281 0.207 Uiso 1 1 calc R . .
H4A2 H 0.4624 0.2498 0.1206 0.207 Uiso 1 1 calc R . .
H4A3 H 0.4042 0.2720 0.1493 0.207 Uiso 1 1 calc R . .
C5A C 0.3097(5) 0.3088(3) 0.08560(12) 0.101(2) Uani 1 1 d D . .
H5A1 H 0.2351 0.3083 0.0774 0.152 Uiso 1 1 calc R . .
H5A2 H 0.3586 0.2777 0.0749 0.152 Uiso 1 1 calc R . .
H5A3 H 0.3394 0.3566 0.0851 0.152 Uiso 1 1 calc R . .
O1B O 0.0384(2) 0.17688(14) 0.15569(5) 0.0486(7) Uani 1 1 d . . .
C1B C -0.0423(3) 0.17931(19) 0.13951(8) 0.0443(9) Uani 1 1 d . . .
O2B O -0.0477(2) 0.14871(14) 0.11599(6) 0.0511(7) Uani 1 1 d . . .
C2B C -0.1434(4) 0.2229(2) 0.14792(9) 0.0621(12) Uani 1 1 d D . .
C3B C -0.2352(4) 0.1730(3) 0.15607(13) 0.093(2) Uani 1 1 d D . .
H3B1 H -0.3012 0.1997 0.1616 0.140 Uiso 1 1 calc R . .
H3B2 H -0.2104 0.1440 0.1718 0.140 Uiso 1 1 calc R . .
H3B3 H -0.2534 0.1429 0.1401 0.140 Uiso 1 1 calc R . .
C4B C -0.1144(5) 0.2688(3) 0.17325(12) 0.0867(18) Uani 1 1 d D . .
H4B1 H -0.1790 0.2972 0.1784 0.130 Uiso 1 1 calc R . .
H4B2 H -0.0519 0.2995 0.1685 0.130 Uiso 1 1 calc R . .
H4B3 H -0.0935 0.2388 0.1890 0.130 Uiso 1 1 calc R . .
C5B C -0.1777(8) 0.2676(5) 0.12374(13) 0.170(5) Uani 1 1 d D . .
H5B1 H -0.2418 0.2963 0.1291 0.256 Uiso 1 1 calc R . .
H5B2 H -0.1980 0.2377 0.1079 0.256 Uiso 1 1 calc R . .
H5B3 H -0.1158 0.2981 0.1184 0.256 Uiso 1 1 calc R . .
O1C O 0.3008(2) 0.04480(13) 0.16859(5) 0.0434(6) Uani 1 1 d . . .
C1C C 0.4008(3) 0.0553(2) 0.16839(8) 0.0460(9) Uani 1 1 d . . .
O2C O 0.4440(3) 0.11421(16) 0.15930(7) 0.0673(9) Uani 1 1 d . . .
H2C H 0.4129 0.1258 0.1443 0.101 Uiso 1 1 d R . .
C2C C 0.4838(3) 0.0032(2) 0.17891(9) 0.0510(10) Uani 1 1 d D . .
C3C C 0.4246(4) -0.0581(2) 0.19216(11) 0.0660(13) Uani 1 1 d D . .
H3C1 H 0.4795 -0.0920 0.1989 0.099 Uiso 1 1 calc R . .
H3C2 H 0.3764 -0.0806 0.1783 0.099 Uiso 1 1 calc R . .
H3C3 H 0.3793 -0.0416 0.2079 0.099 Uiso 1 1 calc R . .
C4C C 0.5520(5) -0.0219(3) 0.15383(12) 0.0840(17) Uani 1 1 d D . .
H4C1 H 0.6071 -0.0563 0.1601 0.126 Uiso 1 1 calc R . .
H4C2 H 0.5902 0.0181 0.1453 0.126 Uiso 1 1 calc R . .
H4C3 H 0.5024 -0.0435 0.1400 0.126 Uiso 1 1 calc R . .
C5C C 0.5597(4) 0.0385(3) 0.20034(12) 0.0761(15) Uani 1 1 d D . .
H5C1 H 0.6141 0.0045 0.2073 0.114 Uiso 1 1 calc R . .
H5C2 H 0.5148 0.0559 0.2160 0.114 Uiso 1 1 calc R . .
H5C3 H 0.5987 0.0777 0.1915 0.114 Uiso 1 1 calc R . .
O1D O 0.2128(2) 0.16665(14) 0.19442(5) 0.0509(7) Uani 1 1 d . . .
C1D C 0.1773(3) 0.16625(19) 0.21800(8) 0.0412(8) Uani 1 1 d . . .
O2D O 0.1019(3) 0.12133(16) 0.22666(6) 0.0675(9) Uani 1 1 d . . .
H2D' H 0.0907 0.0964 0.2122 0.101 Uiso 1 1 d R . .
C2D C 0.2168(3) 0.2187(2) 0.23945(8) 0.0495(10) Uani 1 1 d D . .
C3D C 0.1776(7) 0.2906(3) 0.22918(12) 0.116(3) Uani 1 1 d D . .
H3D1 H 0.2013 0.3267 0.2425 0.174 Uiso 1 1 calc R . .
H3D2 H 0.0963 0.2908 0.2277 0.174 Uiso 1 1 calc R . .
H3D3 H 0.2102 0.3002 0.2108 0.174 Uiso 1 1 calc R . .
C4D C 0.1674(6) 0.2082(4) 0.26761(10) 0.110(3) Uani 1 1 d D . .
H4D1 H 0.1959 0.2440 0.2804 0.164 Uiso 1 1 calc R . .
H4D2 H 0.1874 0.1617 0.2746 0.164 Uiso 1 1 calc R . .
H4D3 H 0.0863 0.2121 0.2664 0.164 Uiso 1 1 calc R . .
C5D C 0.3419(4) 0.2210(4) 0.23944(15) 0.121(3) Uani 1 1 d D . .
H5D1 H 0.3675 0.2552 0.2533 0.181 Uiso 1 1 calc R . .
H5D2 H 0.3684 0.2347 0.2208 0.181 Uiso 1 1 calc R . .
H5D3 H 0.3712 0.1746 0.2442 0.181 Uiso 1 1 calc R . .
O1E O 0.0695(2) 0.04631(13) 0.18361(5) 0.0412(6) Uani 1 1 d . . .
C1E C 0.0125(3) -0.00697(19) 0.17643(8) 0.0410(8) Uani 1 1 d . . .
O2E O 0.0050(3) -0.02808(15) 0.15205(6) 0.0562(8) Uani 1 1 d . . .
H2E' H 0.0491 -0.0018 0.1429 0.084 Uiso 1 1 d R . .
C2E C -0.0461(3) -0.0470(2) 0.19974(9) 0.0538(10) Uani 1 1 d D . .
C3E C 0.0417(5) -0.0778(3) 0.21880(13) 0.099(2) Uani 1 1 d D . .
H3E1 H 0.0056 -0.1036 0.2340 0.148 Uiso 1 1 calc R . .
H3E2 H 0.0872 -0.0400 0.2266 0.148 Uiso 1 1 calc R . .
H3E3 H 0.0892 -0.1097 0.2081 0.148 Uiso 1 1 calc R . .
C4E C -0.1205(6) -0.1033(3) 0.18737(12) 0.107(2) Uani 1 1 d D . .
H4E1 H -0.1590 -0.1281 0.2025 0.161 Uiso 1 1 calc R . .
H4E2 H -0.0751 -0.1365 0.1767 0.161 Uiso 1 1 calc R . .
H4E3 H -0.1754 -0.0816 0.1750 0.161 Uiso 1 1 calc R . .
C5E C -0.1173(4) 0.0035(3) 0.21682(11) 0.0860(17) Uani 1 1 d D . .
H5E1 H -0.1559 -0.0224 0.2316 0.129 Uiso 1 1 calc R . .
H5E2 H -0.1722 0.0259 0.2046 0.129 Uiso 1 1 calc R . .
H5E3 H -0.0697 0.0394 0.2252 0.129 Uiso 1 1 calc R . .
O1F O 0.2014(2) 0.07449(15) 0.06617(5) 0.0487(7) Uani 1 1 d . A .
C1F C 0.2807(3) 0.0329(2) 0.07198(9) 0.0497(10) Uani 1 1 d . . .
O2F O 0.2964(2) 0.00760(16) 0.09568(6) 0.0581(8) Uani 1 1 d . A .
H2F' H 0.2427 0.0226 0.1055 0.087 Uiso 1 1 d R . .
C2F C 0.3490(5) 0.0066(3) 0.04681(12) 0.0538(16) Uani 0.70 1 d PD A 1
C3F C 0.2733(7) -0.0364(4) 0.02767(15) 0.090(3) Uani 0.70 1 d PD A 1
H3F1 H 0.2124 -0.0068 0.0209 0.135 Uiso 0.70 1 calc PR A 1
H3F2 H 0.2427 -0.0761 0.0381 0.135 Uiso 0.70 1 calc PR A 1
H3F3 H 0.3163 -0.0537 0.0117 0.135 Uiso 0.70 1 calc PR A 1
C4F C 0.3825(7) 0.0663(4) 0.02860(16) 0.149(4) Uani 1 1 d D . .
H4F1 H 0.3165 0.0937 0.0236 0.224 Uiso 0.70 1 calc PR A 1
H4F2 H 0.4177 0.0483 0.0116 0.224 Uiso 0.70 1 calc PR A 1
H4F3 H 0.4351 0.0963 0.0387 0.224 Uiso 0.70 1 calc PR A 1
H4F4 H 0.3260 0.0426 0.0173 0.224 Uiso 0.30 1 calc PR A 2
H4F5 H 0.4546 0.0636 0.0191 0.224 Uiso 0.30 1 calc PR A 2
H4F6 H 0.3616 0.1156 0.0310 0.224 Uiso 0.30 1 calc PR A 2
C5F C 0.4358(5) -0.0424(3) 0.05593(13) 0.0936(19) Uani 1 1 d D . .
H5F1 H 0.4770 -0.0594 0.0396 0.140 Uiso 0.70 1 calc PR A 1
H5F2 H 0.4014 -0.0821 0.0656 0.140 Uiso 0.70 1 calc PR A 1
H5F3 H 0.4870 -0.0185 0.0687 0.140 Uiso 0.70 1 calc PR A 1
H5F4 H 0.4384 -0.0594 0.0753 0.140 Uiso 0.30 1 calc PR A 2
H5F5 H 0.5109 -0.0430 0.0480 0.140 Uiso 0.30 1 calc PR A 2
H5F6 H 0.3872 -0.0728 0.0449 0.140 Uiso 0.30 1 calc PR A 2
C2F' C 0.3900(13) 0.0331(6) 0.0555(3) 0.065(5) Uiso 0.30 1 d PD A 2
C3F' C 0.4810(15) 0.0819(9) 0.0669(4) 0.089(6) Uiso 0.30 1 d PD A 2
H3F4 H 0.5004 0.0678 0.0860 0.133 Uiso 0.30 1 calc PR A 2
H3F5 H 0.4536 0.1302 0.0670 0.133 Uiso 0.30 1 calc PR A 2
H3F6 H 0.5471 0.0788 0.0549 0.133 Uiso 0.30 1 calc PR A 2
O1G O -0.0182(2) 0.02765(15) 0.08053(6) 0.0512(7) Uani 1 1 d . . .
C1G C -0.1180(4) 0.0183(2) 0.08204(9) 0.0560(11) Uani 1 1 d . . .
O2G O -0.1854(3) 0.0638(2) 0.09348(9) 0.0876(13) Uani 1 1 d . . .
H2G H -0.1494 0.0996 0.0982 0.131 Uiso 1 1 d R . .
C2G C -0.1740(4) -0.0463(3) 0.07108(10) 0.0688(13) Uani 1 1 d D . .
C3G C -0.0970(7) -0.1072(4) 0.0713(3) 0.207(7) Uani 1 1 d D . .
H3G1 H -0.1359 -0.1487 0.0642 0.311 Uiso 1 1 calc R . .
H3G2 H -0.0718 -0.1160 0.0905 0.311 Uiso 1 1 calc R . .
H3G3 H -0.0327 -0.0972 0.0594 0.311 Uiso 1 1 calc R . .
C4G C -0.2161(10) -0.0300(5) 0.04300(15) 0.203(6) Uani 1 1 d D . .
H4G1 H -0.2542 -0.0711 0.0354 0.304 Uiso 1 1 calc R . .
H4G2 H -0.1538 -0.0173 0.0308 0.304 Uiso 1 1 calc R . .
H4G3 H -0.2684 0.0092 0.0441 0.304 Uiso 1 1 calc R . .
C5G C -0.2753(7) -0.0653(4) 0.08885(17) 0.131(3) Uani 1 1 d D . .
H5G1 H -0.3106 -0.1075 0.0812 0.197 Uiso 1 1 calc R . .
H5G2 H -0.3286 -0.0265 0.0886 0.197 Uiso 1 1 calc R . .
H5G3 H -0.2517 -0.0742 0.1081 0.197 Uiso 1 1 calc R . .
O1H O 0.0095(2) 0.16740(16) 0.05996(6) 0.0585(8) Uani 1 1 d . . .
C1H C 0.0394(4) 0.1795(2) 0.03653(9) 0.0535(10) Uani 1 1 d . . .
O2H O 0.1311(3) 0.1512(2) 0.02632(7) 0.0944(14) Uani 1 1 d . . .
H2H H 0.1485 0.1160 0.0359 0.142 Uiso 1 1 d R . .
C2H C -0.0222(4) 0.2267(2) 0.01688(9) 0.0657(13) Uani 1 1 d D . .
C3H C 0.0574(6) 0.2675(4) -0.00103(18) 0.145(4) Uani 1 1 d D . .
H3H1 H 0.0155 0.2983 -0.0136 0.217 Uiso 1 1 calc R . .
H3H2 H 0.1025 0.2350 -0.0121 0.217 Uiso 1 1 calc R . .
H3H3 H 0.1061 0.2957 0.0109 0.217 Uiso 1 1 calc R . .
C4H C -0.0983(6) 0.2750(3) 0.03322(13) 0.105(2) Uani 1 1 d D . .
H4H1 H -0.1387 0.3054 0.0202 0.157 Uiso 1 1 calc R . .
H4H2 H -0.0538 0.3038 0.0460 0.157 Uiso 1 1 calc R . .
H4H3 H -0.1515 0.2471 0.0440 0.157 Uiso 1 1 calc R . .
C5H C -0.0927(6) 0.1806(4) -0.00166(15) 0.127(3) Uani 1 1 d D . .
H5H1 H -0.1355 0.2098 -0.0146 0.190 Uiso 1 1 calc R . .
H5H2 H -0.1438 0.1531 0.0099 0.190 Uiso 1 1 calc R . .
H5H3 H -0.0445 0.1490 -0.0123 0.190 Uiso 1 1 calc R . .

loop_
_atom_site_aniso_label
_atom_site_aniso_U_11
_atom_site_aniso_U_22
_atom_site_aniso_U_33
_atom_site_aniso_U_23
_atom_site_aniso_U_13
_atom_site_aniso_U_12
Ni1 0.0459(3) 0.0341(3) 0.0335(3) 0.00230(18) 0.00432(18) -0.0039(2)
Ni2 0.0420(3) 0.0486(3) 0.0353(3) 0.0015(2) 0.00224(19) 0.0118(2)
O12 0.0431(14) 0.0381(13) 0.0317(12) -0.0003(10) 0.0007(10) 0.0026(11)
O1A 0.0539(16) 0.0407(14) 0.0466(15) 0.0095(12) 0.0070(12) -0.0074(12)
C1A 0.057(2) 0.040(2) 0.041(2) 0.0054(17) 0.0108(18) 0.0019(18)
O2A 0.0618(18) 0.0475(16) 0.0444(15) 0.0103(12) 0.0060(13) 0.0030(14)
C2A 0.099(4) 0.056(3) 0.072(3) 0.026(2) 0.005(3) -0.017(3)
C3A 0.300(14) 0.045(4) 0.220(10) -0.011(5) 0.141(10) -0.007(6)
C4A 0.165(7) 0.107(5) 0.141(7) 0.067(5) -0.066(5) -0.091(5)
C5A 0.109(5) 0.103(5) 0.092(4) 0.055(4) -0.006(3) -0.036(4)
O1B 0.0576(17) 0.0430(15) 0.0451(15) 0.0004(12) 0.0081(13) 0.0106(13)
C1B 0.053(2) 0.0329(19) 0.047(2) 0.0044(16) 0.0186(18) 0.0059(17)
O2B 0.0445(15) 0.0555(17) 0.0533(17) -0.0091(13) 0.0056(12) 0.0103(13)
C2B 0.069(3) 0.060(3) 0.057(3) 0.009(2) 0.021(2) 0.028(2)
C3B 0.056(3) 0.117(5) 0.107(5) -0.038(4) 0.027(3) -0.004(3)
C4B 0.078(4) 0.065(3) 0.117(5) -0.034(3) 0.040(3) 0.006(3)
C5B 0.235(10) 0.183(8) 0.093(5) 0.061(5) 0.061(6) 0.166(8)
O1C 0.0414(15) 0.0423(15) 0.0463(15) 0.0037(11) -0.0046(11) -0.0053(12)
C1C 0.051(2) 0.043(2) 0.045(2) -0.0015(17) 0.0003(17) -0.0078(18)
O2C 0.0493(17) 0.0569(19) 0.096(3) 0.0266(17) -0.0029(16) -0.0110(14)
C2C 0.045(2) 0.046(2) 0.063(3) 0.0000(19) 0.0045(18) 0.0029(18)
C3C 0.068(3) 0.051(3) 0.078(3) 0.015(2) -0.005(2) 0.005(2)
C4C 0.090(4) 0.076(4) 0.086(4) -0.002(3) 0.030(3) 0.022(3)
C5C 0.063(3) 0.076(3) 0.089(4) 0.005(3) -0.020(3) 0.000(3)
O1D 0.0666(18) 0.0464(15) 0.0398(15) -0.0005(12) 0.0046(13) -0.0145(14)
C1D 0.046(2) 0.0370(19) 0.041(2) 0.0026(16) -0.0036(16) 0.0009(16)
O2D 0.089(2) 0.071(2) 0.0420(16) -0.0119(14) 0.0144(15) -0.0351(18)
C2D 0.054(2) 0.052(2) 0.043(2) -0.0035(17) -0.0049(17) -0.0065(19)
C3D 0.225(9) 0.052(3) 0.070(4) -0.004(3) -0.021(4) -0.011(4)
C4D 0.159(6) 0.119(5) 0.051(3) -0.029(3) 0.019(3) -0.067(5)
C5D 0.069(4) 0.168(7) 0.125(6) -0.064(5) -0.012(4) -0.024(4)
O1E 0.0462(15) 0.0395(14) 0.0380(13) 0.0013(11) 0.0043(10) -0.0107(11)
C1E 0.042(2) 0.037(2) 0.044(2) 0.0059(16) -0.0012(16) -0.0005(16)
O2E 0.071(2) 0.0519(17) 0.0452(16) -0.0054(13) 0.0044(14) -0.0255(15)
C2E 0.055(2) 0.053(2) 0.053(2) 0.0101(19) 0.0015(19) -0.019(2)
C3E 0.095(4) 0.094(4) 0.107(5) 0.063(4) -0.012(4) -0.001(4)
C4E 0.141(6) 0.103(5) 0.077(4) 0.005(3) 0.012(4) -0.087(4)
C5E 0.072(3) 0.113(5) 0.073(4) 0.006(3) 0.027(3) -0.022(3)
O1F 0.0442(15) 0.0609(17) 0.0408(14) 0.0053(12) 0.0062(11) 0.0165(13)
C1F 0.044(2) 0.055(2) 0.051(2) 0.0042(19) 0.0096(17) 0.0083(19)
O2F 0.0561(17) 0.070(2) 0.0485(17) 0.0109(14) 0.0107(13) 0.0276(15)
C2F 0.051(4) 0.060(4) 0.050(3) 0.002(3) 0.021(3) 0.015(3)
C3F 0.126(7) 0.091(6) 0.053(4) -0.020(4) 0.005(4) 0.025(5)
C4F 0.171(8) 0.116(6) 0.161(8) 0.046(5) 0.117(7) 0.032(6)
C5F 0.075(4) 0.101(4) 0.104(5) 0.000(4) 0.035(3) 0.033(3)
O1G 0.0402(15) 0.0681(19) 0.0453(15) -0.0127(13) -0.0054(12) 0.0118(13)
C1G 0.052(3) 0.068(3) 0.049(2) -0.007(2) -0.0071(19) 0.013(2)
O2G 0.0418(18) 0.094(3) 0.128(3) -0.051(2) 0.0045(18) 0.0078(17)
C2G 0.054(3) 0.082(3) 0.071(3) -0.022(3) -0.007(2) 0.003(2)
C3G 0.107(7) 0.114(7) 0.400(19) -0.136(9) -0.059(9) 0.031(5)
C4G 0.350(16) 0.171(9) 0.087(5) 0.029(5) -0.091(8) -0.140(10)
C5G 0.142(7) 0.105(6) 0.147(7) 0.006(5) 0.018(6) -0.030(5)
O1H 0.0555(18) 0.074(2) 0.0465(17) 0.0091(14) -0.0023(13) 0.0208(15)
C1H 0.063(3) 0.054(3) 0.043(2) -0.0024(19) -0.0038(19) 0.011(2)
O2H 0.104(3) 0.130(3) 0.0489(19) 0.028(2) 0.0232(19) 0.064(3)
C2H 0.076(3) 0.069(3) 0.052(3) 0.013(2) -0.010(2) 0.015(3)
C3H 0.104(5) 0.152(7) 0.178(8) 0.115(6) 0.029(5) 0.038(5)
C4H 0.125(5) 0.103(5) 0.086(4) 0.026(4) 0.003(4) 0.057(4)
C5H 0.123(6) 0.165(7) 0.093(5) -0.016(5) -0.051(4) 0.043(5)

loop_
_atom_type_symbol
_atom_type_description
_atom_type_scat_dispersion_real
_atom_type_scat_dispersion_imag
_atom_type_scat_source
C C 0.0033 0.0016 'International Tables Vol C Tables 4.2.6.8 and 6.1.1.4'
H H 0.0000 0.0000 'International Tables Vol C Tables 4.2.6.8 and 6.1.1.4'
O O 0.0106 0.0060 'International Tables Vol C Tables 4.2.6.8 and 6.1.1.4'
Ni Ni 0.3393 1.1124 'International Tables Vol C Tables 4.2.6.8 and 6.1.1.4'

loop_
_geom_angle_atom_site_label_1
_geom_angle_atom_site_label_2
_geom_angle_atom_site_label_3
_geom_angle
O1B Ni1 O1A 93.05(11)
O1B Ni1 O12 98.02(11)
O1A Ni1 O12 91.98(10)
O1B Ni1 O1E 88.99(11)
O1A Ni1 O1E 175.43(11)
O12 Ni1 O1E 91.79(10)
O1B Ni1 O1D 86.60(12)
O1A Ni1 O1D 85.96(11)
O12 Ni1 O1D 175.05(11)
O1E Ni1 O1D 90.07(10)
O1B Ni1 O1C 172.37(11)
O1A Ni1 O1C 89.39(11)
O12 Ni1 O1C 89.11(10)
O1E Ni1 O1C 88.08(10)
O1D Ni1 O1C 86.37(11)
O2A Ni2 O2B 92.76(11)
O2A Ni2 O12 98.34(11)
O2B Ni2 O12 91.76(10)
O2A Ni2 O1F 89.64(12)
O2B Ni2 O1F 175.42(11)
O12 Ni2 O1F 91.75(10)
O2A Ni2 O1H 86.87(12)
O2B Ni2 O1H 85.70(11)
O12 Ni2 O1H 174.31(11)
O1F Ni2 O1H 90.54(11)
O2A Ni2 O1G 173.70(11)
O2B Ni2 O1G 89.21(11)
O12 Ni2 O1G 87.58(10)
O1F Ni2 O1G 88.00(11)
O1H Ni2 O1G 87.30(12)
Ni1 O12 Ni2 111.24(11)
C1A O1A Ni1 126.0(3)
O2A C1A O1A 124.2(4)
O2A C1A C2A 119.0(4)
O1A C1A C2A 116.6(4)
C1A O2A Ni2 134.1(3)
C4A C2A C5A 112.6(5)
C4A C2A C1A 112.3(4)
C5A C2A C1A 110.7(4)
C4A C2A C3A 108.9(7)
C5A C2A C3A 107.5(5)
C1A C2A C3A 104.4(5)
C1B O1B Ni1 132.7(2)
O1B C1B O2B 125.1(3)
O1B C1B C2B 118.5(4)
O2B C1B C2B 116.4(4)
C1B O2B Ni2 127.6(3)
C5B C2B C3B 111.0(6)
C5B C2B C1B 109.1(4)
C3B C2B C1B 107.8(4)
C5B C2B C4B 110.4(5)
C3B C2B C4B 108.8(4)
C1B C2B C4B 109.8(4)
C1C O1C Ni1 131.3(3)
O1C C1C O2C 122.3(4)
O1C C1C C2C 123.1(4)
O2C C1C C2C 114.7(3)
C1C C2C C3C 110.0(3)
C1C C2C C5C 109.3(3)
C3C C2C C5C 110.0(4)
C1C C2C C4C 107.6(4)
C3C C2C C4C 109.8(4)
C5C C2C C4C 110.1(4)
C1D O1D Ni1 131.4(3)
O1D C1D O2D 122.9(3)
O1D C1D C2D 121.3(3)
O2D C1D C2D 115.8(3)
C4D C2D C5D 113.8(5)
C4D C2D C1D 113.6(4)
C5D C2D C1D 109.5(4)
C4D C2D C3D 106.8(5)
C5D C2D C3D 106.3(5)
C1D C2D C3D 106.2(4)
C1E O1E Ni1 129.0(2)
O2E C1E O1E 123.6(3)
O2E C1E C2E 119.5(3)
O1E C1E C2E 116.9(3)
C3E C2E C4E 111.7(5)
C3E C2E C1E 108.2(4)
C4E C2E C1E 110.1(4)
C3E C2E C5E 108.3(4)
C4E C2E C5E 109.0(4)
C1E C2E C5E 109.5(4)
C1F O1F Ni2 127.9(2)
O2F C1F O1F 123.6(4)
O2F C1F C2F' 109.9(6)
O1F C1F C2F' 121.9(5)
O2F C1F C2F 120.2(4)
O1F C1F C2F 115.6(4)
C2F' C1F C2F 30.9(5)
C5F C2F C4F 118.0(5)
C5F C2F C3F 105.0(6)
C4F C2F C3F 102.8(6)
C5F C2F C1F 110.8(5)
C4F C2F C1F 110.5(5)
C3F C2F C1F 109.0(5)
C2F' C4F C2F 32.4(6)
C2F C5F C2F' 31.4(5)
C4F C2F' C1F 114.1(10)
C4F C2F' C3F' 95.4(11)
C1F C2F' C3F' 115.4(12)
C4F C2F' C5F 116.6(10)
C1F C2F' C5F 107.2(8)
C3F' C2F' C5F 107.9(11)
C1G O1G Ni2 131.3(3)
O1G C1G O2G 122.6(4)
O1G C1G C2G 122.9(4)
O2G C1G C2G 114.5(4)
C4G C2G C3G 112.8(7)
C4G C2G C1G 107.5(5)
C3G C2G C1G 111.2(4)
C4G C2G C5G 106.5(6)
C3G C2G C5G 107.7(6)
C1G C2G C5G 111.1(5)
C1H O1H Ni2 132.6(3)
O1H C1H O2H 121.2(4)
O1H C1H C2H 123.6(4)
O2H C1H C2H 115.2(4)
C1H C2H C3H 110.8(4)
C1H C2H C5H 107.1(4)
C3H C2H C5H 109.0(6)
C1H C2H C4H 110.0(4)
C3H C2H C4H 111.2(5)
C5H C2H C4H 108.6(5)

loop_
_geom_bond_atom_site_label_1
_geom_bond_atom_site_label_2
_geom_bond_distance
Ni1 O1B 2.018(3)
Ni1 O1A 2.031(2)
Ni1 O12 2.033(2)
Ni1 O1E 2.054(2)
Ni1 O1D 2.072(3)
Ni1 O1C 2.078(3)
Ni2 O2A 2.019(3)
Ni2 O2B 2.033(3)
Ni2 O12 2.040(2)
Ni2 O1F 2.052(3)
Ni2 O1H 2.068(3)
Ni2 O1G 2.082(3)
O1A C1A 1.276(4)
C1A O2A 1.235(5)
C1A C2A 1.527(6)
C2A C4A 1.484(7)
C2A C5A 1.509(6)
C2A C3A 1.544(8)
O1B C1B 1.242(5)
C1B O2B 1.269(5)
C1B C2B 1.528(5)
C2B C5B 1.495(6)
C2B C3B 1.510(7)
C2B C4B 1.534(7)
O1C C1C 1.219(5)
C1C O2C 1.313(5)
C1C C2C 1.497(6)
C2C C3C 1.511(6)
C2C C5C 1.529(6)
C2C C4C 1.530(6)
O1D C1D 1.206(4)
C1D O2D 1.315(5)
C1D C2D 1.511(5)
C2D C4D 1.486(6)
C2D C5D 1.504(6)
C2D C3D 1.532(6)
O1E C1E 1.274(4)
C1E O2E 1.237(4)
C1E C2E 1.525(5)
C2E C3E 1.514(6)
C2E C4E 1.519(6)
C2E C5E 1.526(6)
O1F C1F 1.273(5)
C1F O2F 1.246(5)
C1F C2F' 1.533(16)
C1F C2F 1.541(7)
C2F C5F 1.468(7)
C2F C4F 1.491(8)
C2F C3F 1.530(9)
C4F C2F' 1.436(12)
C5F C2F' 1.545(12)
C2F' C3F' 1.537(13)
O1G C1G 1.215(5)
C1G O2G 1.309(5)
C1G C2G 1.500(7)
C2G C4G 1.468(7)
C2G C3G 1.488(8)
C2G C5G 1.530(8)
O1H C1H 1.200(5)
C1H O2H 1.321(5)
C1H C2H 1.499(6)
C2H C3H 1.502(7)
C2H C5H 1.510(7)
C2H C4H 1.516(7)
